data_7004588
loop_
_publ_author_name
'Dell'Anna, Maria Michela'
'Mastrorilli, Piero'
'Nobile, Cosimo Francesco'
'Calmuschi-Cula, Beatrice'
'Englert, Ulli'
'Peruzzini, Maurizio'

_publ_section_title
;
 Reactivity of mononuclear Pd(ii) and Pt(ii) complexes containing the
 primary phosphane (ferrocenylmethyl)phosphane towards metal chlorides
 and PPh3
;
_journal_issue 43
_journal_name_full 'Dalton Transactions'
_journal_page_first 6005
_journal_page_last 6013
_journal_paper_doi 10.1039/B808966c
_journal_year 2008
_chemical_formula_sum 'C93 H97 Cl3 Fe3 O P6 Pd3'
_chemical_formula_weight 2009.63
_chemical_name_systematic
;
?
;
_space_group_IT_number 14
_symmetry_cell_setting monoclinic
_symmetry_space_group_name_Hall '-P 2ybc'
_symmetry_space_group_name_H-M 'P 1 21/c 1'
_atom_sites_solution_hydrogens geom
_atom_sites_solution_primary direct
_atom_sites_solution_secondary difmap
_audit_creation_method SHELXL-97
_cell_angle_alpha 90.00
_cell_angle_beta 120.017(16)
_cell_angle_gamma 90.00
_cell_formula_units_Z 4
_cell_length_a 25.063(6)
_cell_length_b 15.564(4)
_cell_length_c 26.089(5)
_cell_measurement_reflns_used 8096
_cell_measurement_temperature 130(2)
_cell_measurement_theta_max 27.45
_cell_measurement_theta_min 1.84
_cell_volume 8812(4)
_computing_cell_refinement 'Bruker SAINT+ (1999)'
_computing_data_collection 'Bruker SMART (2001)'
_computing_data_reduction 'Bruker SAINT+'
_computing_molecular_graphics 'PLATON (1990)'
_computing_publication_material 'SHELXL-97 (Sheldrick, 1997b)'
_computing_structure_refinement 'SHELXL-97 (Sheldrick, 1997b)'
_computing_structure_solution 'SHELXS-97 (Sheldrick, 1997a)'
_diffrn_ambient_temperature 130(2)
_diffrn_measured_fraction_theta_full 1.000
_diffrn_measured_fraction_theta_max 1.000
_diffrn_measurement_device_type 'Bruker SMART APEX CCD'
_diffrn_measurement_method '\w scans'
_diffrn_radiation_monochromator graphite
_diffrn_radiation_source 'fine-focus sealed tube'
_diffrn_radiation_type MoK\a
_diffrn_radiation_wavelength 0.71073
_diffrn_reflns_av_R_equivalents 0.1155
_diffrn_reflns_av_sigmaI/netI 0.1323
_diffrn_reflns_limit_h_max 32
_diffrn_reflns_limit_h_min -32
_diffrn_reflns_limit_k_max 18
_diffrn_reflns_limit_k_min -20
_diffrn_reflns_limit_l_max 31
_diffrn_reflns_limit_l_min -33
_diffrn_reflns_number 78496
_diffrn_reflns_theta_full 27.45
_diffrn_reflns_theta_max 27.45
_diffrn_reflns_theta_min 1.84
_exptl_absorpt_coefficient_mu 1.326
_exptl_absorpt_correction_T_max 0.9613
_exptl_absorpt_correction_T_min 0.7244
_exptl_absorpt_correction_type multi-scan
_exptl_absorpt_process_details 'Platon (Spek, 2003)'
_exptl_crystal_colour orange
_exptl_crystal_density_diffrn 1.515
_exptl_crystal_density_method 'not measured'
_exptl_crystal_description 'hexagonal plate'
_exptl_crystal_F_000 4080
_exptl_crystal_size_max 0.26
_exptl_crystal_size_mid 0.21
_exptl_crystal_size_min 0.03
_refine_diff_density_max 1.795
_refine_diff_density_min -1.390
_refine_diff_density_rms .135
_refine_ls_extinction_method none
_refine_ls_goodness_of_fit_ref 1.009
_refine_ls_hydrogen_treatment constr
_refine_ls_matrix_type full
_refine_ls_number_parameters 961
_refine_ls_number_reflns 20136
_refine_ls_number_restraints 0
_refine_ls_restrained_S_all 1.009
_refine_ls_R_factor_all 0.1247
_refine_ls_R_factor_gt 0.0623
_refine_ls_shift/su_max 0.002
_refine_ls_shift/su_mean 0.000
_refine_ls_structure_factor_coef Fsqd
_refine_ls_weighting_details 'calc w=1/[\s^2^(Fo^2^)+(0.0300P)^2^+0.0000P] where P=(Fo^2^+2Fc^2^)/3'
_refine_ls_weighting_scheme calc
_refine_ls_wR_factor_gt 0.1005
_refine_ls_wR_factor_ref 0.1137
_reflns_number_gt 11489
_reflns_number_total 20136
_reflns_threshold_expression I>2\s(I)
_cod_data_source_file B808966c.txt
_cod_data_source_block 4a
_cod_depositor_comments
;
The following automatic conversions were performed:
'_symmetry_cell_setting' value 'Monoclinic' changed to 'monoclinic'
according to '/home/saulius/struct/CIF-dictionaries/cif_core.dic'
dictionary named 'cif_core.dic' version 2.4.1 from 2010-06-29.

Automatic conversion script
Id: cif_fix_enum 1527 2010-12-29 10:47:43Z saulius 
;
_cod_original_cell_volume 8812(3)
_cod_original_sg_symbol_H-M P21/c
_cod_database_code 7004588

loop_
_symmetry_equiv_pos_as_xyz
'x, y, z'
'-x, y+1/2, -z+1/2'
'-x, -y, -z'
'x, -y-1/2, z-1/2'

loop_
_atom_site_label
_atom_site_type_symbol
_atom_site_fract_x
_atom_site_fract_y
_atom_site_fract_z
_atom_site_U_iso_or_equiv
_atom_site_adp_type
_atom_site_occupancy
_atom_site_symmetry_multiplicity
_atom_site_calc_flag
_atom_site_refinement_flags
_atom_site_disorder_assembly
_atom_site_disorder_group
Pd1 Pd 0.17058(2) 0.85228(3) 0.16674(2) 0.01975(11) Uani 1 1 d . . .
Pd2 Pd 0.30605(2) 1.03084(3) 0.21756(2) 0.02312(11) Uani 1 1 d . . .
Pd3 Pd 0.24334(2) 0.94057(3) 0.06938(2) 0.01924(11) Uani 1 1 d . . .
Fe1 Fe 0.35668(4) 0.63946(6) 0.28000(4) 0.0278(2) Uani 1 1 d . . .
Fe2 Fe 0.17313(5) 1.33762(5) 0.10997(4) 0.0314(2) Uani 1 1 d . . .
Fe3 Fe 0.12562(5) 1.11715(6) 0.31026(4) 0.0386(3) Uani 1 1 d . . .
Cl1 Cl 0.11311(7) 0.85659(10) 0.21648(7) 0.0287(4) Uani 1 1 d . . .
Cl2 Cl 0.36701(8) 1.10368(11) 0.18292(8) 0.0399(4) Uani 1 1 d . . .
Cl3 Cl 0.24313(7) 1.04978(9) 0.00530(7) 0.0274(4) Uani 1 1 d . . .
P1 P 0.23467(7) 0.96152(10) 0.23243(7) 0.0222(4) Uani 1 1 d . . .
H1 H 0.2574 0.9350 0.2717 0.029 Uiso 1 1 calc R . .
P2 P 0.22330(7) 1.04027(9) 0.12240(7) 0.0215(4) Uani 1 1 d . . .
H2 H 0.1863 1.0219 0.1232 0.028 Uiso 1 1 calc R . .
P3 P 0.23171(7) 0.83751(9) 0.12542(7) 0.0200(3) Uani 1 1 d . . .
H3 H 0.2137 0.7887 0.0983 0.026 Uiso 1 1 calc R . .
P4 P 0.27974(7) 0.84800(10) 0.02195(7) 0.0211(3) Uani 1 1 d . . .
P5 P 0.39317(8) 1.02245(11) 0.31361(7) 0.0282(4) Uani 1 1 d . . .
P6 P 0.09114(7) 0.76357(10) 0.09718(7) 0.0220(4) Uani 1 1 d . . .
C1 C 0.3058(3) 0.7951(3) 0.1859(2) 0.0230(14) Uani 1 1 d . . .
H1A H 0.3315 0.7744 0.1694 0.028 Uiso 1 1 calc R . .
H1B H 0.3286 0.8415 0.2146 0.028 Uiso 1 1 calc R . .
C2 C 0.2937(3) 0.7222(4) 0.2169(3) 0.0230(14) Uani 1 1 d . . .
C3 C 0.2792(3) 0.6357(4) 0.1973(3) 0.0269(15) Uani 1 1 d . . .
H3A H 0.2763 0.6129 0.1622 0.032 Uiso 1 1 calc R . .
C4 C 0.2699(3) 0.5895(4) 0.2386(3) 0.0328(16) Uani 1 1 d . . .
H4 H 0.2602 0.5301 0.2361 0.039 Uiso 1 1 calc R . .
C5 C 0.2772(3) 0.6455(4) 0.2844(3) 0.0315(16) Uani 1 1 d . . .
H5 H 0.2733 0.6311 0.3177 0.038 Uiso 1 1 calc R . .
C6 C 0.2919(3) 0.7283(4) 0.2708(3) 0.0260(14) Uani 1 1 d . . .
H6 H 0.2991 0.7789 0.2937 0.031 Uiso 1 1 calc R . .
C7 C 0.4335(3) 0.6386(4) 0.3616(3) 0.0364(17) Uani 1 1 d . . .
H7 H 0.4356 0.6591 0.3968 0.044 Uiso 1 1 calc R . .
C8 C 0.4179(3) 0.5548(5) 0.3395(3) 0.0449(19) Uani 1 1 d . . .
H8 H 0.4076 0.5083 0.3565 0.054 Uiso 1 1 calc R . .
C9 C 0.4206(3) 0.5538(6) 0.2859(4) 0.062(3) Uani 1 1 d . . .
H9 H 0.4123 0.5060 0.2603 0.074 Uiso 1 1 calc R . .
C10 C 0.4376(3) 0.6356(7) 0.2783(4) 0.065(3) Uani 1 1 d . . .
H10 H 0.4431 0.6535 0.2464 0.078 Uiso 1 1 calc R . .
C11 C 0.4453(3) 0.6860(5) 0.3242(4) 0.051(2) Uani 1 1 d . . .
H11 H 0.4569 0.7448 0.3295 0.061 Uiso 1 1 calc R . .
C12 C 0.3093(3) 0.7392(4) 0.0515(3) 0.0263(15) Uani 1 1 d . . .
C13 C 0.2677(3) 0.6714(4) 0.0347(3) 0.0314(16) Uani 1 1 d . . .
H13 H 0.2254 0.6806 0.0068 0.038 Uiso 1 1 calc R . .
C14 C 0.2878(4) 0.5906(4) 0.0584(3) 0.047(2) Uani 1 1 d . . .
H14 H 0.2593 0.5444 0.0463 0.056 Uiso 1 1 calc R . .
C15 C 0.3483(4) 0.5764(5) 0.0990(3) 0.052(2) Uani 1 1 d . . .
H15 H 0.3615 0.5207 0.1153 0.062 Uiso 1 1 calc R . .
C16 C 0.3904(4) 0.6430(5) 0.1166(3) 0.046(2) Uani 1 1 d . . .
H16 H 0.4326 0.6330 0.1445 0.055 Uiso 1 1 calc R . .
C17 C 0.3704(3) 0.7253(4) 0.0929(3) 0.0357(17) Uani 1 1 d . . .
H17 H 0.3989 0.7716 0.1053 0.043 Uiso 1 1 calc R . .
C18 C 0.2243(3) 0.8274(4) -0.0553(3) 0.0218(14) Uani 1 1 d . . .
C19 C 0.1691(3) 0.8743(4) -0.0830(3) 0.0304(16) Uani 1 1 d . . .
H19 H 0.1618 0.9168 -0.0612 0.037 Uiso 1 1 calc R . .
C20 C 0.1249(3) 0.8597(4) -0.1418(3) 0.0331(16) Uani 1 1 d . . .
H20 H 0.0877 0.8918 -0.1599 0.040 Uiso 1 1 calc R . .
C21 C 0.1356(3) 0.7974(4) -0.1742(3) 0.0325(16) Uani 1 1 d . . .
H21 H 0.1056 0.7868 -0.2144 0.039 Uiso 1 1 calc R . .
C22 C 0.1897(3) 0.7516(4) -0.1479(3) 0.0336(16) Uani 1 1 d . . .
H22 H 0.1969 0.7097 -0.1703 0.040 Uiso 1 1 calc R . .
C23 C 0.2342(3) 0.7654(4) -0.0888(3) 0.0272(15) Uani 1 1 d . . .
H23 H 0.2713 0.7329 -0.0712 0.033 Uiso 1 1 calc R . .
C24 C 0.3463(3) 0.9012(4) 0.0254(3) 0.0278(15) Uani 1 1 d . . .
C25 C 0.3607(3) 0.8984(4) -0.0192(3) 0.0356(17) Uani 1 1 d . . .
H25 H 0.3372 0.8632 -0.0529 0.043 Uiso 1 1 calc R . .
C26 C 0.4095(3) 0.9467(5) -0.0154(3) 0.052(2) Uani 1 1 d . . .
H26 H 0.4188 0.9440 -0.0465 0.063 Uiso 1 1 calc R . .
C27 C 0.4443(3) 0.9983(5) 0.0331(3) 0.050(2) Uani 1 1 d . . .
H27 H 0.4775 1.0307 0.0355 0.061 Uiso 1 1 calc R . .
C28 C 0.4307(3) 1.0029(4) 0.0788(3) 0.0379(18) Uani 1 1 d . . .
H28 H 0.4544 1.0383 0.1123 0.045 Uiso 1 1 calc R . .
C29 C 0.3818(3) 0.9546(4) 0.0746(3) 0.0314(16) Uani 1 1 d . . .
H29 H 0.3721 0.9579 0.1054 0.038 Uiso 1 1 calc R . .
C30 C 0.2109(3) 1.1519(4) 0.0940(3) 0.0253(14) Uani 1 1 d . . .
H30A H 0.2507 1.1764 0.1016 0.030 Uiso 1 1 calc R . .
H30B H 0.1825 1.1514 0.0507 0.030 Uiso 1 1 calc R . .
C31 C 0.1846(3) 1.2076(3) 0.1225(3) 0.0270(15) Uani 1 1 d . . .
C32 C 0.1206(3) 1.2295(4) 0.0977(3) 0.0339(16) Uani 1 1 d . . .
H32 H 0.0875 1.2088 0.0614 0.041 Uiso 1 1 calc R . .
C33 C 0.1155(4) 1.2883(4) 0.1375(3) 0.045(2) Uani 1 1 d . . .
H33 H 0.0785 1.3137 0.1320 0.054 Uiso 1 1 calc R . .
C34 C 0.1740(4) 1.3014(4) 0.1853(3) 0.0417(19) Uani 1 1 d . . .
H34 H 0.1835 1.3375 0.2181 0.050 Uiso 1 1 calc R . .
C35 C 0.2173(3) 1.2532(4) 0.1781(3) 0.0337(16) Uani 1 1 d . . .
H35 H 0.2604 1.2510 0.2050 0.040 Uiso 1 1 calc R . .
C36 C 0.2356(3) 1.4312(4) 0.1196(3) 0.0428(19) Uani 1 1 d . . .
H36 H 0.2748 1.4405 0.1537 0.051 Uiso 1 1 calc R . .
C37 C 0.1784(3) 1.4687(4) 0.1067(3) 0.0363(17) Uani 1 1 d . . .
H37 H 0.1726 1.5084 0.1310 0.044 Uiso 1 1 calc R . .
C38 C 0.1313(4) 1.4365(4) 0.0509(3) 0.048(2) Uani 1 1 d . . .
H38 H 0.0888 1.4509 0.0320 0.057 Uiso 1 1 calc R . .
C39 C 0.1587(4) 1.3800(4) 0.0291(4) 0.052(2) Uani 1 1 d . . .
H39 H 0.1381 1.3496 -0.0074 0.062 Uiso 1 1 calc R . .
C40 C 0.2217(4) 1.3763(4) 0.0703(4) 0.054(2) Uani 1 1 d . . .
H40 H 0.2510 1.3424 0.0663 0.065 Uiso 1 1 calc R . .
C41 C 0.3829(3) 0.9757(4) 0.3729(3) 0.0310(15) Uani 1 1 d . . .
C42 C 0.3632(3) 1.0273(5) 0.4043(3) 0.0409(18) Uani 1 1 d . . .
H42 H 0.3569 1.0871 0.3963 0.049 Uiso 1 1 calc R . .
C43 C 0.3532(3) 0.9904(5) 0.4470(3) 0.0452(19) Uani 1 1 d . . .
H43 H 0.3402 1.0255 0.4685 0.054 Uiso 1 1 calc R . .
C44 C 0.3616(3) 0.9044(5) 0.4588(3) 0.044(2) Uani 1 1 d . . .
H44 H 0.3550 0.8804 0.4887 0.053 Uiso 1 1 calc R . .
C45 C 0.3795(3) 0.8530(5) 0.4276(3) 0.048(2) Uani 1 1 d . . .
H45 H 0.3847 0.7930 0.4353 0.058 Uiso 1 1 calc R . .
C46 C 0.3899(3) 0.8885(4) 0.3845(3) 0.0382(17) Uani 1 1 d . . .
H46 H 0.4021 0.8525 0.3628 0.046 Uiso 1 1 calc R . .
C47 C 0.4565(3) 0.9584(4) 0.3161(3) 0.0307(15) Uani 1 1 d . . .
C48 C 0.4525(3) 0.9309(4) 0.2634(3) 0.0367(17) Uani 1 1 d . . .
H48 H 0.4180 0.9470 0.2266 0.044 Uiso 1 1 calc R . .
C49 C 0.4983(3) 0.8804(5) 0.2643(4) 0.050(2) Uani 1 1 d . . .
H49 H 0.4948 0.8616 0.2281 0.060 Uiso 1 1 calc R . .
C50 C 0.5490(3) 0.8571(5) 0.3171(4) 0.052(2) Uani 1 1 d . . .
H50 H 0.5805 0.8228 0.3173 0.063 Uiso 1 1 calc R . .
C51 C 0.5539(3) 0.8837(4) 0.3695(4) 0.045(2) Uani 1 1 d . . .
H51 H 0.5889 0.8677 0.4061 0.054 Uiso 1 1 calc R . .
C52 C 0.5080(3) 0.9340(4) 0.3692(3) 0.0392(17) Uani 1 1 d . . .
H52 H 0.5117 0.9519 0.4057 0.047 Uiso 1 1 calc R . .
C53 C 0.4248(3) 1.1294(4) 0.3430(3) 0.0397(18) Uani 1 1 d . . .
C54 C 0.4747(4) 1.1424(5) 0.3998(4) 0.0702(12) Uani 1 1 d . . .
H54 H 0.4932 1.0944 0.4251 0.084 Uiso 1 1 calc R . .
C55 C 0.4981(4) 1.2248(5) 0.4201(4) 0.0702(12) Uani 1 1 d . . .
H55 H 0.5315 1.2324 0.4592 0.084 Uiso 1 1 calc R . .
C56 C 0.4740(4) 1.2918(6) 0.3852(4) 0.0702(12) Uani 1 1 d . . .
H56 H 0.4912 1.3471 0.3993 0.084 Uiso 1 1 calc R . .
C57 C 0.4261(4) 1.2839(5) 0.3303(4) 0.0702(12) Uani 1 1 d . . .
H57 H 0.4091 1.3334 0.3061 0.084 Uiso 1 1 calc R . .
C58 C 0.4006(4) 1.2016(5) 0.3082(4) 0.0702(12) Uani 1 1 d . . .
H58 H 0.3666 1.1961 0.2692 0.084 Uiso 1 1 calc R . .
C59 C 0.1825(3) 1.0438(4) 0.2367(2) 0.0263(14) Uani 1 1 d . . .
H59A H 0.1863 1.0976 0.2185 0.032 Uiso 1 1 calc R . .
H59B H 0.1395 1.0234 0.2125 0.032 Uiso 1 1 calc R . .
C60 C 0.1936(3) 1.0647(4) 0.2975(3) 0.0302(15) Uani 1 1 d . . .
C61 C 0.2131(3) 1.1439(4) 0.3274(3) 0.0380(17) Uani 1 1 d . . .
H61 H 0.2258 1.1925 0.3141 0.046 Uiso 1 1 calc R . .
C62 C 0.2108(3) 1.1393(5) 0.3802(3) 0.050(2) Uani 1 1 d . . .
H62 H 0.2208 1.1845 0.4080 0.060 Uiso 1 1 calc R . .
C63 C 0.1913(3) 1.0571(5) 0.3848(3) 0.048(2) Uani 1 1 d . . .
H63 H 0.1865 1.0364 0.4165 0.057 Uiso 1 1 calc R . .
C64 C 0.1800(3) 1.0099(4) 0.3338(3) 0.0353(17) Uani 1 1 d . . .
H64 H 0.1659 0.9522 0.3251 0.042 Uiso 1 1 calc R . .
C65 C 0.0462(4) 1.1312(6) 0.3149(4) 0.062(2) Uani 1 1 d . . .
H65 H 0.0418 1.1183 0.3482 0.075 Uiso 1 1 calc R . .
C66 C 0.0635(4) 1.2115(5) 0.3017(4) 0.063(3) Uani 1 1 d . . .
H66 H 0.0722 1.2626 0.3245 0.075 Uiso 1 1 calc R . .
C67 C 0.0655(4) 1.2026(6) 0.2489(4) 0.063(3) Uani 1 1 d . . .
H67 H 0.0766 1.2463 0.2306 0.076 Uiso 1 1 calc R . .
C68 C 0.0481(4) 1.1173(7) 0.2278(4) 0.071(3) Uani 1 1 d . . .
H68 H 0.0447 1.0941 0.1926 0.086 Uiso 1 1 calc R . .
C69 C 0.0368(4) 1.0735(6) 0.2687(4) 0.073(3) Uani 1 1 d . . .
H69 H 0.0249 1.0150 0.2659 0.087 Uiso 1 1 calc R . .
C70 C 0.0852(3) 0.7338(4) 0.0265(3) 0.0244(14) Uani 1 1 d . . .
C71 C 0.1160(3) 0.6603(4) 0.0231(3) 0.0291(15) Uani 1 1 d . . .
H71 H 0.1408 0.6273 0.0577 0.035 Uiso 1 1 calc R . .
C72 C 0.1104(3) 0.6358(4) -0.0304(3) 0.0398(19) Uani 1 1 d . . .
H72 H 0.1300 0.5847 -0.0323 0.048 Uiso 1 1 calc R . .
C73 C 0.0767(3) 0.6844(5) -0.0812(3) 0.0420(19) Uani 1 1 d . . .
H73 H 0.0739 0.6677 -0.1175 0.050 Uiso 1 1 calc R . .
C74 C 0.0471(4) 0.7577(5) -0.0780(3) 0.051(2) Uani 1 1 d . . .
H74 H 0.0240 0.7918 -0.1124 0.061 Uiso 1 1 calc R . .
C75 C 0.0510(3) 0.7819(4) -0.0251(3) 0.0334(16) Uani 1 1 d . . .
H75 H 0.0299 0.8319 -0.0240 0.040 Uiso 1 1 calc R . .
C76 C 0.0209(3) 0.8259(4) 0.0766(3) 0.0258(14) Uani 1 1 d . . .
C77 C -0.0305(3) 0.7923(4) 0.0756(3) 0.0310(16) Uani 1 1 d . . .
H77 H -0.0315 0.7328 0.0834 0.037 Uiso 1 1 calc R . .
C78 C -0.0810(3) 0.8435(5) 0.0634(3) 0.0438(19) Uani 1 1 d . . .
H78 H -0.1162 0.8192 0.0628 0.053 Uiso 1 1 calc R . .
C79 C -0.0796(4) 0.9294(5) 0.0524(3) 0.055(2) Uani 1 1 d . . .
H79 H -0.1141 0.9648 0.0437 0.066 Uiso 1 1 calc R . .
C80 C -0.0282(4) 0.9648(5) 0.0539(4) 0.062(2) Uani 1 1 d . . .
H80 H -0.0276 1.0243 0.0462 0.074 Uiso 1 1 calc R . .
C81 C 0.0226(3) 0.9139(4) 0.0665(3) 0.046(2) Uani 1 1 d . . .
H81 H 0.0581 0.9387 0.0683 0.055 Uiso 1 1 calc R . .
C82 C 0.0799(3) 0.6595(4) 0.1227(3) 0.0223(14) Uani 1 1 d . . .
C83 C 0.1142(3) 0.6384(4) 0.1827(3) 0.0277(15) Uani 1 1 d . . .
H83 H 0.1442 0.6773 0.2099 0.033 Uiso 1 1 calc R . .
C84 C 0.1043(3) 0.5589(4) 0.2028(3) 0.0349(17) Uani 1 1 d . . .
H84 H 0.1272 0.5449 0.2437 0.042 Uiso 1 1 calc R . .
C85 C 0.0619(3) 0.5020(4) 0.1635(3) 0.0394(18) Uani 1 1 d . . .
H85 H 0.0558 0.4485 0.1774 0.047 Uiso 1 1 calc R . .
C86 C 0.0273(3) 0.5217(4) 0.1034(3) 0.0380(17) Uani 1 1 d . . .
H86 H -0.0020 0.4818 0.0765 0.046 Uiso 1 1 calc R . .
C87 C 0.0361(3) 0.6000(4) 0.0830(3) 0.0310(16) Uani 1 1 d . . .
H87 H 0.0125 0.6136 0.0420 0.037 Uiso 1 1 calc R . .
C88 C 0.2872(4) 0.4013(6) 0.3640(4) 0.075(3) Uani 1 1 d . . .
H88A H 0.3189 0.4409 0.3656 0.090 Uiso 1 1 calc R . .
H88B H 0.2765 0.3600 0.3314 0.090 Uiso 1 1 calc R . .
C89 C 0.3142(4) 0.3515(5) 0.4233(4) 0.073(3) Uani 1 1 d . . .
H89A H 0.3233 0.3930 0.4555 0.087 Uiso 1 1 calc R . .
H89B H 0.2825 0.3112 0.4211 0.087 Uiso 1 1 calc R . .
C90 C 0.3734(5) 0.3002(7) 0.4397(5) 0.106(4) Uani 1 1 d . . .
H90A H 0.3634 0.2576 0.4080 0.127 Uiso 1 1 calc R . .
H90B H 0.4040 0.3405 0.4397 0.127 Uiso 1 1 calc R . .
C91 C 0.4034(5) 0.2536(7) 0.4978(5) 0.124(5) Uani 1 1 d . . .
H91A H 0.4069 0.2922 0.5290 0.187 Uiso 1 1 calc R . .
H91B H 0.4446 0.2345 0.5072 0.187 Uiso 1 1 calc R . .
H91C H 0.3784 0.2036 0.4951 0.187 Uiso 1 1 calc R . .
C92 C 0.2320(4) 0.4509(5) 0.3513(4) 0.066(2) Uani 1 1 d . . .
H92A H 0.2209 0.4872 0.3162 0.079 Uiso 1 1 calc R . .
H92B H 0.2433 0.4902 0.3850 0.079 Uiso 1 1 calc R . .
C93 C 0.1742(3) 0.4019(5) 0.3398(3) 0.056(2) Uani 1 1 d . . .
H93A H 0.1612 0.3638 0.3057 0.083 Uiso 1 1 calc R . .
H93B H 0.1412 0.4428 0.3316 0.083 Uiso 1 1 calc R . .
H93C H 0.1833 0.3677 0.3748 0.083 Uiso 1 1 calc R . .
O O 0.6705(4) 0.7270(6) 0.4321(4) 0.147(3) Uani 1 1 d . . .
H0 H 0.6282 0.7059 0.4162 0.192 Uiso 1 1 calc R . .
H H 0.6814 0.7641 0.4663 0.192 Uiso 1 1 d R . .

loop_
_atom_site_aniso_label
_atom_site_aniso_U_11
_atom_site_aniso_U_22
_atom_site_aniso_U_33
_atom_site_aniso_U_23
_atom_site_aniso_U_13
_atom_site_aniso_U_12
Pd1 0.0271(3) 0.0128(2) 0.0229(3) 0.0024(2) 0.0152(2) 0.0019(2)
Pd2 0.0325(3) 0.0161(2) 0.0243(3) 0.0006(2) 0.0168(2) -0.0015(2)
Pd3 0.0285(3) 0.0116(2) 0.0215(3) 0.0015(2) 0.0154(2) 0.00181(19)
Fe1 0.0335(5) 0.0233(5) 0.0285(6) 0.0085(4) 0.0168(5) 0.0092(4)
Fe2 0.0527(6) 0.0098(5) 0.0377(6) 0.0002(4) 0.0271(5) 0.0012(4)
Fe3 0.0490(7) 0.0374(6) 0.0411(7) -0.0069(5) 0.0313(6) 0.0021(5)
Cl1 0.0370(9) 0.0272(9) 0.0303(9) 0.0009(7) 0.0231(8) -0.0002(7)
Cl2 0.0446(11) 0.0383(10) 0.0413(11) 0.0059(8) 0.0249(9) -0.0101(8)
Cl3 0.0432(10) 0.0170(8) 0.0297(9) 0.0036(7) 0.0241(8) 0.0016(7)
P1 0.0288(9) 0.0168(8) 0.0228(9) 0.0032(7) 0.0142(8) 0.0031(7)
P2 0.0328(9) 0.0127(8) 0.0236(9) 0.0015(7) 0.0176(8) 0.0005(7)
P3 0.0291(9) 0.0106(8) 0.0233(9) 0.0009(7) 0.0154(8) 0.0013(6)
P4 0.0280(9) 0.0168(8) 0.0228(9) -0.0002(7) 0.0158(8) 0.0019(7)
P5 0.0335(10) 0.0254(9) 0.0269(10) 0.0009(8) 0.0160(8) -0.0037(8)
P6 0.0268(9) 0.0152(8) 0.0254(9) 0.0032(7) 0.0141(8) 0.0024(7)
C1 0.032(4) 0.014(3) 0.025(4) -0.005(3) 0.016(3) 0.000(3)
C2 0.025(3) 0.021(3) 0.022(3) 0.000(3) 0.011(3) 0.000(3)
C3 0.038(4) 0.017(3) 0.030(4) -0.001(3) 0.020(3) 0.001(3)
C4 0.046(4) 0.018(3) 0.039(4) 0.008(3) 0.025(4) 0.005(3)
C5 0.039(4) 0.031(4) 0.031(4) 0.014(3) 0.023(3) 0.008(3)
C6 0.029(4) 0.019(3) 0.029(4) 0.001(3) 0.014(3) 0.008(3)
C7 0.030(4) 0.030(4) 0.047(5) 0.002(3) 0.018(4) 0.005(3)
C8 0.044(5) 0.033(4) 0.045(5) 0.019(4) 0.012(4) 0.015(4)
C9 0.045(5) 0.063(6) 0.054(6) -0.020(5) 0.007(4) 0.035(5)
C10 0.044(5) 0.114(9) 0.036(5) 0.032(6) 0.018(4) 0.033(6)
C11 0.035(5) 0.052(5) 0.063(6) 0.023(5) 0.021(4) 0.008(4)
C12 0.036(4) 0.024(4) 0.033(4) -0.001(3) 0.027(3) 0.003(3)
C13 0.044(4) 0.027(4) 0.035(4) 0.004(3) 0.029(4) 0.007(3)
C14 0.087(6) 0.015(4) 0.072(6) 0.010(4) 0.065(6) 0.011(4)
C15 0.088(7) 0.036(5) 0.062(6) 0.029(4) 0.061(6) 0.035(5)
C16 0.059(5) 0.058(5) 0.034(4) 0.018(4) 0.034(4) 0.035(4)
C17 0.045(4) 0.036(4) 0.034(4) -0.001(3) 0.026(4) 0.012(3)
C18 0.026(3) 0.017(3) 0.028(4) 0.000(3) 0.017(3) -0.004(3)
C19 0.032(4) 0.019(4) 0.038(4) -0.004(3) 0.016(3) -0.004(3)
C20 0.031(4) 0.028(4) 0.033(4) 0.000(3) 0.010(3) 0.002(3)
C21 0.038(4) 0.031(4) 0.026(4) 0.000(3) 0.014(3) -0.010(3)
C22 0.046(4) 0.026(4) 0.036(4) -0.012(3) 0.027(4) -0.007(3)
C23 0.029(4) 0.024(4) 0.031(4) -0.001(3) 0.018(3) -0.004(3)
C24 0.031(4) 0.023(4) 0.027(4) 0.001(3) 0.013(3) 0.008(3)
C25 0.031(4) 0.049(5) 0.026(4) -0.011(3) 0.014(3) -0.012(3)
C26 0.045(5) 0.084(6) 0.042(5) -0.027(4) 0.033(4) -0.029(4)
C27 0.036(4) 0.071(6) 0.052(5) -0.009(4) 0.029(4) -0.019(4)
C28 0.034(4) 0.043(5) 0.034(4) -0.019(3) 0.015(4) -0.015(3)
C29 0.035(4) 0.036(4) 0.026(4) -0.004(3) 0.017(3) -0.005(3)
C30 0.037(4) 0.016(3) 0.024(4) 0.001(3) 0.016(3) 0.003(3)
C31 0.050(4) 0.006(3) 0.032(4) 0.008(3) 0.026(4) 0.005(3)
C32 0.042(4) 0.018(4) 0.048(5) 0.005(3) 0.027(4) 0.000(3)
C33 0.077(6) 0.011(4) 0.073(6) 0.009(4) 0.056(5) 0.010(4)
C34 0.082(6) 0.018(4) 0.047(5) -0.005(3) 0.049(5) 0.001(4)
C35 0.053(5) 0.020(4) 0.024(4) 0.003(3) 0.016(3) 0.002(3)
C36 0.044(5) 0.026(4) 0.066(5) 0.015(4) 0.033(4) 0.001(3)
C37 0.060(5) 0.008(3) 0.044(5) 0.002(3) 0.028(4) 0.000(3)
C38 0.071(6) 0.013(4) 0.046(5) 0.007(3) 0.020(4) -0.002(4)
C39 0.103(7) 0.017(4) 0.052(5) 0.005(4) 0.051(6) -0.003(4)
C40 0.107(7) 0.015(4) 0.083(7) 0.014(4) 0.080(6) 0.011(4)
C41 0.029(4) 0.034(4) 0.023(4) 0.000(3) 0.007(3) -0.007(3)
C42 0.046(5) 0.034(4) 0.047(5) 0.009(4) 0.027(4) 0.003(4)
C43 0.056(5) 0.043(5) 0.046(5) -0.006(4) 0.033(4) -0.007(4)
C44 0.052(5) 0.056(5) 0.029(4) -0.006(4) 0.024(4) -0.024(4)
C45 0.071(6) 0.029(4) 0.050(5) -0.003(4) 0.033(5) -0.015(4)
C46 0.050(5) 0.034(4) 0.038(4) -0.005(3) 0.028(4) -0.010(3)
C47 0.034(4) 0.016(3) 0.039(4) 0.004(3) 0.015(3) -0.004(3)
C48 0.037(4) 0.032(4) 0.040(4) 0.010(3) 0.019(4) 0.004(3)
C49 0.051(5) 0.046(5) 0.072(6) -0.002(4) 0.046(5) 0.003(4)
C50 0.041(5) 0.034(5) 0.098(7) 0.012(5) 0.046(5) 0.001(4)
C51 0.028(4) 0.033(4) 0.063(6) 0.018(4) 0.013(4) 0.000(3)
C52 0.033(4) 0.024(4) 0.053(5) -0.001(4) 0.016(4) -0.006(3)
C53 0.062(5) 0.027(4) 0.042(5) -0.002(3) 0.035(4) -0.005(4)
C54 0.081(3) 0.041(2) 0.079(3) -0.018(2) 0.032(3) -0.012(2)
C55 0.081(3) 0.041(2) 0.079(3) -0.018(2) 0.032(3) -0.012(2)
C56 0.081(3) 0.041(2) 0.079(3) -0.018(2) 0.032(3) -0.012(2)
C57 0.081(3) 0.041(2) 0.079(3) -0.018(2) 0.032(3) -0.012(2)
C58 0.081(3) 0.041(2) 0.079(3) -0.018(2) 0.032(3) -0.012(2)
C59 0.043(4) 0.017(3) 0.027(4) 0.002(3) 0.024(3) 0.002(3)
C60 0.038(4) 0.030(4) 0.024(4) -0.001(3) 0.016(3) 0.003(3)
C61 0.055(5) 0.022(4) 0.040(4) -0.008(3) 0.026(4) -0.005(3)
C62 0.071(6) 0.041(5) 0.057(5) -0.024(4) 0.045(5) -0.017(4)
C63 0.065(5) 0.050(5) 0.037(5) -0.004(4) 0.032(4) -0.001(4)
C64 0.048(5) 0.033(4) 0.029(4) -0.004(3) 0.022(4) -0.001(3)
C65 0.069(6) 0.066(6) 0.078(7) -0.008(5) 0.057(6) 0.001(5)
C66 0.080(7) 0.056(6) 0.082(7) -0.003(5) 0.063(6) 0.015(5)
C67 0.056(6) 0.086(7) 0.051(6) 0.019(5) 0.030(5) 0.027(5)
C68 0.044(5) 0.108(9) 0.056(6) -0.024(6) 0.021(5) 0.027(5)
C69 0.050(6) 0.077(7) 0.090(8) -0.018(6) 0.034(6) 0.002(5)
C70 0.031(4) 0.020(3) 0.020(3) 0.002(3) 0.012(3) -0.004(3)
C71 0.036(4) 0.024(4) 0.029(4) 0.000(3) 0.017(3) 0.000(3)
C72 0.057(5) 0.031(4) 0.050(5) -0.018(4) 0.041(4) -0.014(4)
C73 0.056(5) 0.049(5) 0.033(4) -0.009(4) 0.031(4) -0.017(4)
C74 0.069(6) 0.050(5) 0.040(5) 0.012(4) 0.031(5) 0.001(4)
C75 0.043(4) 0.026(4) 0.030(4) 0.009(3) 0.018(4) 0.003(3)
C76 0.028(4) 0.023(4) 0.021(3) 0.000(3) 0.009(3) 0.001(3)
C77 0.028(4) 0.032(4) 0.028(4) -0.001(3) 0.010(3) 0.001(3)
C78 0.034(4) 0.064(6) 0.033(4) 0.001(4) 0.017(4) 0.016(4)
C79 0.046(5) 0.053(6) 0.057(6) -0.006(5) 0.019(4) 0.024(4)
C80 0.062(6) 0.017(4) 0.089(7) 0.006(4) 0.024(5) 0.014(4)
C81 0.037(4) 0.028(4) 0.062(5) 0.001(4) 0.017(4) 0.001(3)
C82 0.029(3) 0.015(3) 0.031(4) 0.007(3) 0.022(3) 0.005(3)
C83 0.034(4) 0.017(3) 0.038(4) 0.002(3) 0.022(3) 0.002(3)
C84 0.057(5) 0.020(4) 0.038(4) 0.013(3) 0.031(4) 0.012(3)
C85 0.065(5) 0.012(3) 0.058(5) 0.002(3) 0.043(5) -0.002(3)
C86 0.050(5) 0.021(4) 0.050(5) -0.005(3) 0.030(4) -0.009(3)
C87 0.034(4) 0.020(4) 0.039(4) 0.002(3) 0.018(4) 0.001(3)
C88 0.081(7) 0.068(7) 0.074(7) -0.010(6) 0.037(6) -0.014(6)
C89 0.125(8) 0.042(5) 0.090(7) 0.000(5) 0.083(7) -0.003(6)
C90 0.110(9) 0.077(8) 0.152(12) -0.024(8) 0.081(9) -0.011(7)
C91 0.185(13) 0.086(9) 0.106(10) 0.045(8) 0.076(10) 0.047(9)
C92 0.092(7) 0.043(5) 0.077(7) 0.000(5) 0.053(6) -0.003(5)
C93 0.078(6) 0.044(5) 0.057(6) -0.003(4) 0.043(5) -0.005(4)
O 0.134(7) 0.121(8) 0.195(9) 0.010(7) 0.088(8) 0.031(6)

loop_
_atom_type_symbol
_atom_type_description
_atom_type_scat_dispersion_real
_atom_type_scat_dispersion_imag
_atom_type_scat_source
C C .0033 .0016 'International Tables Vol C Tables 4.2.6.8 and 6.1.1.4'
H H .0000 .0000 'International Tables Vol C Tables 4.2.6.8 and 6.1.1.4'
Cl Cl .1484 .1585 'International Tables Vol C Tables 4.2.6.8 and 6.1.1.4'
Fe Fe .3463 .8444 'International Tables Vol C Tables 4.2.6.8 and 6.1.1.4'
P P .1023 .0942 'International Tables Vol C Tables 4.2.6.8 and 6.1.1.4'
Pd Pd -.9988 1.0072 'International Tables Vol C Tables 4.2.6.8 and 6.1.1.4'
O O .0106 .0060 'International Tables Vol C Tables 4.2.6.8 and 6.1.1.4'

loop_
_geom_angle_atom_site_label_1
_geom_angle_atom_site_label_2
_geom_angle_atom_site_label_3
_geom_angle
_geom_angle_site_symmetry_1
_geom_angle_site_symmetry_3
_geom_angle_publ_flag
P3 Pd1 P6 94.90(6) . . ?
P3 Pd1 Cl1 174.22(6) . . ?
P6 Pd1 Cl1 85.85(6) . . ?
P3 Pd1 P1 92.37(6) . . ?
P6 Pd1 P1 168.61(6) . . ?
Cl1 Pd1 P1 87.80(6) . . ?
P1 Pd2 P2 81.61(6) . . ?
P1 Pd2 P5 100.40(6) . . ?
P2 Pd2 P5 177.91(6) . . ?
P1 Pd2 Cl2 169.46(6) . . ?
P2 Pd2 Cl2 87.93(6) . . ?
P5 Pd2 Cl2 90.05(6) . . ?
P3 Pd3 P2 87.29(5) . . ?
P3 Pd3 P4 96.51(6) . . ?
P2 Pd3 P4 170.85(6) . . ?
P3 Pd3 Cl3 173.53(6) . . ?
P2 Pd3 Cl3 90.93(5) . . ?
P4 Pd3 Cl3 86.18(5) . . ?
C8 Fe1 C9 41.4(3) . . ?
C8 Fe1 C7 40.3(3) . . ?
C9 Fe1 C7 67.5(3) . . ?
C8 Fe1 C4 110.8(3) . . ?
C9 Fe1 C4 112.5(3) . . ?
C7 Fe1 C4 138.8(3) . . ?
C8 Fe1 C11 66.9(3) . . ?
C9 Fe1 C11 66.3(3) . . ?
C7 Fe1 C11 39.0(2) . . ?
C4 Fe1 C11 177.7(3) . . ?
C8 Fe1 C6 141.1(3) . . ?
C9 Fe1 C6 177.5(3) . . ?
C7 Fe1 C6 114.0(3) . . ?
C4 Fe1 C6 67.8(2) . . ?
C11 Fe1 C6 113.4(3) . . ?
C8 Fe1 C5 111.7(3) . . ?
C9 Fe1 C5 141.0(3) . . ?
C7 Fe1 C5 112.3(3) . . ?
C4 Fe1 C5 40.4(2) . . ?
C11 Fe1 C5 139.3(3) . . ?
C6 Fe1 C5 40.8(2) . . ?
C8 Fe1 C10 67.7(3) . . ?
C9 Fe1 C10 39.8(3) . . ?
C7 Fe1 C10 66.0(3) . . ?
C4 Fe1 C10 141.5(3) . . ?
C11 Fe1 C10 38.8(3) . . ?
C6 Fe1 C10 138.6(3) . . ?
C5 Fe1 C10 178.0(3) . . ?
C8 Fe1 C3 137.7(3) . . ?
C9 Fe1 C3 110.8(3) . . ?
C7 Fe1 C3 178.0(3) . . ?
C4 Fe1 C3 40.3(2) . . ?
C11 Fe1 C3 141.9(3) . . ?
C6 Fe1 C3 67.7(2) . . ?
C5 Fe1 C3 68.1(2) . . ?
C10 Fe1 C3 113.6(3) . . ?
C8 Fe1 C2 177.8(3) . . ?
C9 Fe1 C2 136.9(3) . . ?
C7 Fe1 C2 141.7(3) . . ?
C4 Fe1 C2 68.2(2) . . ?
C11 Fe1 C2 114.1(3) . . ?
C6 Fe1 C2 40.7(2) . . ?
C5 Fe1 C2 68.9(2) . . ?
C10 Fe1 C2 111.8(3) . . ?
C3 Fe1 C2 40.4(2) . . ?
C34 Fe2 C35 40.4(2) . . ?
C34 Fe2 C40 148.2(4) . . ?
C35 Fe2 C40 115.5(3) . . ?
C34 Fe2 C37 110.3(3) . . ?
C35 Fe2 C37 131.4(3) . . ?
C40 Fe2 C37 67.5(3) . . ?
C34 Fe2 C31 68.8(2) . . ?
C35 Fe2 C31 41.5(2) . . ?
C40 Fe2 C31 107.4(3) . . ?
C37 Fe2 C31 169.7(3) . . ?
C34 Fe2 C33 39.6(3) . . ?
C35 Fe2 C33 67.9(3) . . ?
C40 Fe2 C33 170.8(3) . . ?
C37 Fe2 C33 117.3(3) . . ?
C31 Fe2 C33 69.1(2) . . ?
C34 Fe2 C38 133.4(3) . . ?
C35 Fe2 C38 171.3(3) . . ?
C40 Fe2 C38 67.0(3) . . ?
C37 Fe2 C38 40.8(2) . . ?
C31 Fe2 C38 146.9(3) . . ?
C33 Fe2 C38 110.9(3) . . ?
C34 Fe2 C36 116.0(3) . . ?
C35 Fe2 C36 107.6(3) . . ?
C40 Fe2 C36 40.9(3) . . ?
C37 Fe2 C36 40.5(2) . . ?
C31 Fe2 C36 129.9(3) . . ?
C33 Fe2 C36 147.7(3) . . ?
C38 Fe2 C36 68.5(3) . . ?
C34 Fe2 C32 67.7(3) . . ?
C35 Fe2 C32 68.6(3) . . ?
C40 Fe2 C32 131.2(3) . . ?
C37 Fe2 C32 148.9(3) . . ?
C31 Fe2 C32 41.0(2) . . ?
C33 Fe2 C32 40.8(2) . . ?
C38 Fe2 C32 116.6(3) . . ?
C36 Fe2 C32 169.8(3) . . ?
C34 Fe2 C39 171.4(3) . . ?
C35 Fe2 C39 147.2(3) . . ?
C40 Fe2 C39 39.8(3) . . ?
C37 Fe2 C39 67.7(3) . . ?
C31 Fe2 C39 114.7(3) . . ?
C33 Fe2 C39 133.0(3) . . ?
C38 Fe2 C39 39.8(3) . . ?
C36 Fe2 C39 68.4(3) . . ?
C32 Fe2 C39 109.3(3) . . ?
C62 Fe3 C63 40.1(3) . . ?
C62 Fe3 C69 155.7(4) . . ?
C63 Fe3 C69 120.0(4) . . ?
C62 Fe3 C67 128.7(4) . . ?
C63 Fe3 C67 166.1(3) . . ?
C69 Fe3 C67 67.7(4) . . ?
C62 Fe3 C64 68.0(3) . . ?
C63 Fe3 C64 40.7(2) . . ?
C69 Fe3 C64 105.9(3) . . ?
C67 Fe3 C64 152.2(3) . . ?
C62 Fe3 C61 40.5(2) . . ?
C63 Fe3 C61 67.7(3) . . ?
C69 Fe3 C61 161.0(3) . . ?
C67 Fe3 C61 109.1(3) . . ?
C64 Fe3 C61 67.7(3) . . ?
C62 Fe3 C68 163.9(4) . . ?
C63 Fe3 C68 152.6(4) . . ?
C69 Fe3 C68 40.2(3) . . ?
C67 Fe3 C68 40.5(3) . . ?
C64 Fe3 C68 117.0(3) . . ?
C61 Fe3 C68 125.2(3) . . ?
C62 Fe3 C60 68.3(3) . . ?
C63 Fe3 C60 68.6(3) . . ?
C69 Fe3 C60 123.4(3) . . ?
C67 Fe3 C60 118.4(3) . . ?
C64 Fe3 C60 40.9(2) . . ?
C61 Fe3 C60 40.1(2) . . ?
C68 Fe3 C60 104.8(3) . . ?
C62 Fe3 C65 122.8(3) . . ?
C63 Fe3 C65 109.6(3) . . ?
C69 Fe3 C65 40.6(3) . . ?
C67 Fe3 C65 67.8(3) . . ?
C64 Fe3 C65 125.9(3) . . ?
C61 Fe3 C65 157.4(3) . . ?
C68 Fe3 C65 68.1(3) . . ?
C60 Fe3 C65 161.8(3) . . ?
C62 Fe3 C66 111.9(3) . . ?
C63 Fe3 C66 129.3(3) . . ?
C69 Fe3 C66 67.5(3) . . ?
C67 Fe3 C66 40.0(3) . . ?
C64 Fe3 C66 164.6(3) . . ?
C61 Fe3 C66 123.0(3) . . ?
C68 Fe3 C66 67.6(3) . . ?
C60 Fe3 C66 154.3(3) . . ?
C65 Fe3 C66 40.2(3) . . ?
C59 P1 Pd2 108.48(19) . . ?
C59 P1 Pd1 107.0(2) . . ?
Pd2 P1 Pd1 121.32(7) . . ?
C59 P1 H1 106.4 . . ?
Pd2 P1 H1 106.4 . . ?
Pd1 P1 H1 106.4 . . ?
C30 P2 Pd3 115.89(18) . . ?
C30 P2 Pd2 111.7(2) . . ?
Pd3 P2 Pd2 104.79(6) . . ?
C30 P2 H2 108.1 . . ?
Pd3 P2 H2 108.1 . . ?
Pd2 P2 H2 108.1 . . ?
C1 P3 Pd1 104.90(18) . . ?
C1 P3 Pd3 113.56(18) . . ?
Pd1 P3 Pd3 124.18(7) . . ?
C1 P3 H3 104.0 . . ?
Pd1 P3 H3 104.0 . . ?
Pd3 P3 H3 104.0 . . ?
C18 P4 C24 107.9(3) . . ?
C18 P4 C12 103.0(3) . . ?
C24 P4 C12 103.2(3) . . ?
C18 P4 Pd3 114.11(19) . . ?
C24 P4 Pd3 106.3(2) . . ?
C12 P4 Pd3 121.20(18) . . ?
C41 P5 C53 102.7(3) . . ?
C41 P5 C47 103.7(3) . . ?
C53 P5 C47 106.9(3) . . ?
C41 P5 Pd2 118.0(2) . . ?
C53 P5 Pd2 111.6(2) . . ?
C47 P5 Pd2 112.9(2) . . ?
C82 P6 C70 101.2(3) . . ?
C82 P6 C76 105.9(3) . . ?
C70 P6 C76 104.8(3) . . ?
C82 P6 Pd1 117.6(2) . . ?
C70 P6 Pd1 122.30(19) . . ?
C76 P6 Pd1 103.5(2) . . ?
C2 C1 P3 109.8(4) . . ?
C2 C1 H1A 109.7 . . ?
P3 C1 H1A 109.7 . . ?
C2 C1 H1B 109.7 . . ?
P3 C1 H1B 109.7 . . ?
H1A C1 H1B 108.2 . . ?
C3 C2 C6 106.7(5) . . ?
C3 C2 C1 127.0(5) . . ?
C6 C2 C1 126.2(5) . . ?
C3 C2 Fe1 69.6(3) . . ?
C6 C2 Fe1 69.3(3) . . ?
C1 C2 Fe1 128.2(4) . . ?
C4 C3 C2 108.6(5) . . ?
C4 C3 Fe1 69.1(4) . . ?
C2 C3 Fe1 70.0(3) . . ?
C4 C3 H3A 125.7 . . ?
C2 C3 H3A 125.7 . . ?
Fe1 C3 H3A 126.7 . . ?
C3 C4 C5 109.2(5) . . ?
C3 C4 Fe1 70.6(4) . . ?
C5 C4 Fe1 70.3(4) . . ?
C3 C4 H4 125.4 . . ?
C5 C4 H4 125.4 . . ?
Fe1 C4 H4 125.2 . . ?
C4 C5 C6 106.7(5) . . ?
C4 C5 Fe1 69.2(4) . . ?
C6 C5 Fe1 69.6(3) . . ?
C4 C5 H5 126.7 . . ?
C6 C5 H5 126.7 . . ?
Fe1 C5 H5 126.1 . . ?
C2 C6 C5 108.8(5) . . ?
C2 C6 Fe1 70.0(3) . . ?
C5 C6 Fe1 69.6(3) . . ?
C2 C6 H6 125.6 . . ?
C5 C6 H6 125.6 . . ?
Fe1 C6 H6 126.4 . . ?
C11 C7 C8 109.0(7) . . ?
C11 C7 Fe1 71.3(4) . . ?
C8 C7 Fe1 69.6(4) . . ?
C11 C7 H7 125.5 . . ?
C8 C7 H7 125.5 . . ?
Fe1 C7 H7 125.1 . . ?
C7 C8 C9 105.8(7) . . ?
C7 C8 Fe1 70.1(4) . . ?
C9 C8 Fe1 69.4(4) . . ?
C7 C8 H8 127.1 . . ?
C9 C8 H8 127.1 . . ?
Fe1 C8 H8 125.0 . . ?
C10 C9 C8 107.3(7) . . ?
C10 C9 Fe1 71.0(4) . . ?
C8 C9 Fe1 69.2(4) . . ?
C10 C9 H9 126.4 . . ?
C8 C9 H9 126.4 . . ?
Fe1 C9 H9 125.0 . . ?
C11 C10 C9 108.6(7) . . ?
C11 C10 Fe1 70.7(5) . . ?
C9 C10 Fe1 69.3(4) . . ?
C11 C10 H10 125.7 . . ?
C9 C10 H10 125.7 . . ?
Fe1 C10 H10 125.9 . . ?
C10 C11 C7 109.3(8) . . ?
C10 C11 Fe1 70.5(5) . . ?
C7 C11 Fe1 69.7(4) . . ?
C10 C11 H11 125.3 . . ?
C7 C11 H11 125.3 . . ?
Fe1 C11 H11 126.0 . . ?
C17 C12 C13 119.4(6) . . ?
C17 C12 P4 121.7(5) . . ?
C13 C12 P4 118.8(5) . . ?
C14 C13 C12 120.1(7) . . ?
C14 C13 H13 119.9 . . ?
C12 C13 H13 119.9 . . ?
C15 C14 C13 120.7(7) . . ?
C15 C14 H14 119.7 . . ?
C13 C14 H14 119.7 . . ?
C14 C15 C16 120.2(7) . . ?
C14 C15 H15 119.9 . . ?
C16 C15 H15 119.9 . . ?
C15 C16 C17 119.5(7) . . ?
C15 C16 H16 120.3 . . ?
C17 C16 H16 120.3 . . ?
C12 C17 C16 120.1(7) . . ?
C12 C17 H17 120.0 . . ?
C16 C17 H17 120.0 . . ?
C23 C18 C19 118.1(6) . . ?
C23 C18 P4 122.5(5) . . ?
C19 C18 P4 119.4(4) . . ?
C20 C19 C18 121.4(6) . . ?
C20 C19 H19 119.3 . . ?
C18 C19 H19 119.3 . . ?
C19 C20 C21 119.5(6) . . ?
C19 C20 H20 120.2 . . ?
C21 C20 H20 120.2 . . ?
C22 C21 C20 119.9(6) . . ?
C22 C21 H21 120.1 . . ?
C20 C21 H21 120.1 . . ?
C21 C22 C23 121.0(6) . . ?
C21 C22 H22 119.5 . . ?
C23 C22 H22 119.5 . . ?
C22 C23 C18 120.1(6) . . ?
C22 C23 H23 120.0 . . ?
C18 C23 H23 120.0 . . ?
C25 C24 C29 118.3(6) . . ?
C25 C24 P4 124.3(5) . . ?
C29 C24 P4 117.2(4) . . ?
C24 C25 C26 120.8(6) . . ?
C24 C25 H25 119.6 . . ?
C26 C25 H25 119.6 . . ?
C27 C26 C25 120.5(6) . . ?
C27 C26 H26 119.8 . . ?
C25 C26 H26 119.8 . . ?
C26 C27 C28 120.1(6) . . ?
C26 C27 H27 120.0 . . ?
C28 C27 H27 120.0 . . ?
C29 C28 C27 119.1(6) . . ?
C29 C28 H28 120.5 . . ?
C27 C28 H28 120.5 . . ?
C28 C29 C24 121.2(6) . . ?
C28 C29 H29 119.4 . . ?
C24 C29 H29 119.4 . . ?
C31 C30 P2 111.9(4) . . ?
C31 C30 H30A 109.2 . . ?
P2 C30 H30A 109.2 . . ?
C31 C30 H30B 109.2 . . ?
P2 C30 H30B 109.2 . . ?
H30A C30 H30B 107.9 . . ?
C32 C31 C35 106.2(5) . . ?
C32 C31 C30 125.8(6) . . ?
C35 C31 C30 128.0(6) . . ?
C32 C31 Fe2 70.0(3) . . ?
C35 C31 Fe2 68.8(3) . . ?
C30 C31 Fe2 123.8(4) . . ?
C33 C32 C31 108.0(6) . . ?
C33 C32 Fe2 69.4(4) . . ?
C31 C32 Fe2 69.0(3) . . ?
C33 C32 H32 126.0 . . ?
C31 C32 H32 126.0 . . ?
Fe2 C32 H32 127.1 . . ?
C34 C33 C32 107.9(6) . . ?
C34 C33 Fe2 69.3(4) . . ?
C32 C33 Fe2 69.7(4) . . ?
C34 C33 H33 126.1 . . ?
C32 C33 H33 126.1 . . ?
Fe2 C33 H33 126.5 . . ?
C33 C34 C35 110.0(6) . . ?
C33 C34 Fe2 71.1(4) . . ?
C35 C34 Fe2 69.9(4) . . ?
C33 C34 H34 125.0 . . ?
C35 C34 H34 125.0 . . ?
Fe2 C34 H34 125.6 . . ?
C34 C35 C31 108.0(6) . . ?
C34 C35 Fe2 69.7(4) . . ?
C31 C35 Fe2 69.7(3) . . ?
C34 C35 H35 126.0 . . ?
C31 C35 H35 126.0 . . ?
Fe2 C35 H35 126.1 . . ?
C37 C36 C40 105.6(7) . . ?
C37 C36 Fe2 69.3(4) . . ?
C40 C36 Fe2 69.0(4) . . ?
C37 C36 H36 127.2 . . ?
C40 C36 H36 127.2 . . ?
Fe2 C36 H36 126.1 . . ?
C36 C37 C38 108.6(6) . . ?
C36 C37 Fe2 70.2(4) . . ?
C38 C37 Fe2 69.9(4) . . ?
C36 C37 H37 125.7 . . ?
C38 C37 H37 125.7 . . ?
Fe2 C37 H37 125.8 . . ?
C39 C38 C37 108.1(7) . . ?
C39 C38 Fe2 70.4(4) . . ?
C37 C38 Fe2 69.4(4) . . ?
C39 C38 H38 125.9 . . ?
C37 C38 H38 125.9 . . ?
Fe2 C38 H38 125.8 . . ?
C40 C39 C38 107.9(7) . . ?
C40 C39 Fe2 69.3(4) . . ?
C38 C39 Fe2 69.8(4) . . ?
C40 C39 H39 126.0 . . ?
C38 C39 H39 126.0 . . ?
Fe2 C39 H39 126.4 . . ?
C39 C40 C36 109.8(7) . . ?
C39 C40 Fe2 70.9(4) . . ?
C36 C40 Fe2 70.1(4) . . ?
C39 C40 H40 125.1 . . ?
C36 C40 H40 125.1 . . ?
Fe2 C40 H40 125.5 . . ?
C46 C41 C42 118.5(6) . . ?
C46 C41 P5 121.1(5) . . ?
C42 C41 P5 120.2(5) . . ?
C43 C42 C41 119.5(7) . . ?
C43 C42 H42 120.3 . . ?
C41 C42 H42 120.3 . . ?
C44 C43 C42 121.3(7) . . ?
C44 C43 H43 119.4 . . ?
C42 C43 H43 119.4 . . ?
C43 C44 C45 119.9(7) . . ?
C43 C44 H44 120.1 . . ?
C45 C44 H44 120.1 . . ?
C44 C45 C46 119.9(7) . . ?
C44 C45 H45 120.0 . . ?
C46 C45 H45 120.0 . . ?
C41 C46 C45 120.9(7) . . ?
C41 C46 H46 119.5 . . ?
C45 C46 H46 119.5 . . ?
C52 C47 C48 118.2(6) . . ?
C52 C47 P5 122.2(5) . . ?
C48 C47 P5 119.6(5) . . ?
C49 C48 C47 120.5(7) . . ?
C49 C48 H48 119.7 . . ?
C47 C48 H48 119.7 . . ?
C50 C49 C48 120.7(7) . . ?
C50 C49 H49 119.6 . . ?
C48 C49 H49 119.6 . . ?
C49 C50 C51 119.7(7) . . ?
C49 C50 H50 120.2 . . ?
C51 C50 H50 120.2 . . ?
C50 C51 C52 120.2(7) . . ?
C50 C51 H51 119.9 . . ?
C52 C51 H51 119.9 . . ?
C51 C52 C47 120.7(7) . . ?
C51 C52 H52 119.6 . . ?
C47 C52 H52 119.6 . . ?
C58 C53 C54 116.5(7) . . ?
C58 C53 P5 120.5(6) . . ?
C54 C53 P5 123.0(6) . . ?
C53 C54 C55 121.2(9) . . ?
C53 C54 H54 119.4 . . ?
C55 C54 H54 119.4 . . ?
C56 C55 C54 120.3(9) . . ?
C56 C55 H55 119.9 . . ?
C54 C55 H55 119.9 . . ?
C55 C56 C57 121.6(9) . . ?
C55 C56 H56 119.2 . . ?
C57 C56 H56 119.2 . . ?
C56 C57 C58 119.8(9) . . ?
C56 C57 H57 120.1 . . ?
C58 C57 H57 120.1 . . ?
C53 C58 C57 120.6(8) . . ?
C53 C58 H58 119.7 . . ?
C57 C58 H58 119.7 . . ?
C60 C59 P1 116.4(4) . . ?
C60 C59 H59A 108.2 . . ?
P1 C59 H59A 108.2 . . ?
C60 C59 H59B 108.2 . . ?
P1 C59 H59B 108.2 . . ?
H59A C59 H59B 107.3 . . ?
C61 C60 C64 106.6(5) . . ?
C61 C60 C59 127.1(6) . . ?
C64 C60 C59 126.0(6) . . ?
C61 C60 Fe3 69.5(4) . . ?
C64 C60 Fe3 68.9(4) . . ?
C59 C60 Fe3 121.7(4) . . ?
C60 C61 C62 108.9(6) . . ?
C60 C61 Fe3 70.4(4) . . ?
C62 C61 Fe3 68.8(4) . . ?
C60 C61 H61 125.6 . . ?
C62 C61 H61 125.6 . . ?
Fe3 C61 H61 126.8 . . ?
C63 C62 C61 108.5(6) . . ?
C63 C62 Fe3 70.4(4) . . ?
C61 C62 Fe3 70.7(4) . . ?
C63 C62 H62 125.7 . . ?
C61 C62 H62 125.7 . . ?
Fe3 C62 H62 124.7 . . ?
C62 C63 C64 108.0(6) . . ?
C62 C63 Fe3 69.4(5) . . ?
C64 C63 Fe3 69.9(4) . . ?
C62 C63 H63 126.0 . . ?
C64 C63 H63 126.0 . . ?
Fe3 C63 H63 126.3 . . ?
C63 C64 C60 108.0(6) . . ?
C63 C64 Fe3 69.4(4) . . ?
C60 C64 Fe3 70.1(4) . . ?
C63 C64 H64 126.0 . . ?
C60 C64 H64 126.0 . . ?
Fe3 C64 H64 126.0 . . ?
C66 C65 C69 106.8(8) . . ?
C66 C65 Fe3 70.1(4) . . ?
C69 C65 Fe3 68.9(4) . . ?
C66 C65 H65 126.6 . . ?
C69 C65 H65 126.6 . . ?
Fe3 C65 H65 126.0 . . ?
C67 C66 C65 108.3(8) . . ?
C67 C66 Fe3 69.1(4) . . ?
C65 C66 Fe3 69.7(4) . . ?
C67 C66 H66 125.9 . . ?
C65 C66 H66 125.9 . . ?
Fe3 C66 H66 126.9 . . ?
C66 C67 C68 108.6(8) . . ?
C66 C67 Fe3 70.9(5) . . ?
C68 C67 Fe3 70.1(5) . . ?
C66 C67 H67 125.7 . . ?
C68 C67 H67 125.7 . . ?
Fe3 C67 H67 124.9 . . ?
C69 C68 C67 107.3(8) . . ?
C69 C68 Fe3 69.4(5) . . ?
C67 C68 Fe3 69.4(5) . . ?
C69 C68 H68 126.4 . . ?
C67 C68 H68 126.4 . . ?
Fe3 C68 H68 126.3 . . ?
C68 C69 C65 109.0(9) . . ?
C68 C69 Fe3 70.4(5) . . ?
C65 C69 Fe3 70.5(5) . . ?
C68 C69 H69 125.5 . . ?
C65 C69 H69 125.5 . . ?
Fe3 C69 H69 125.2 . . ?
C75 C70 C71 117.8(6) . . ?
C75 C70 P6 122.4(5) . . ?
C71 C70 P6 119.8(5) . . ?
C72 C71 C70 120.3(6) . . ?
C72 C71 H71 119.9 . . ?
C70 C71 H71 119.9 . . ?
C71 C72 C73 121.3(6) . . ?
C71 C72 H72 119.3 . . ?
C73 C72 H72 119.3 . . ?
C74 C73 C72 118.6(6) . . ?
C74 C73 H73 120.7 . . ?
C72 C73 H73 120.7 . . ?
C73 C74 C75 120.7(7) . . ?
C73 C74 H74 119.6 . . ?
C75 C74 H74 119.6 . . ?
C74 C75 C70 121.1(6) . . ?
C74 C75 H75 119.4 . . ?
C70 C75 H75 119.4 . . ?
C77 C76 C81 119.0(6) . . ?
C77 C76 P6 123.6(5) . . ?
C81 C76 P6 117.2(5) . . ?
C76 C77 C78 121.4(6) . . ?
C76 C77 H77 119.3 . . ?
C78 C77 H77 119.3 . . ?
C79 C78 C77 119.3(7) . . ?
C79 C78 H78 120.3 . . ?
C77 C78 H78 120.3 . . ?
C78 C79 C80 120.2(7) . . ?
C78 C79 H79 119.9 . . ?
C80 C79 H79 119.9 . . ?
C79 C80 C81 120.7(7) . . ?
C79 C80 H80 119.7 . . ?
C81 C80 H80 119.7 . . ?
C80 C81 C76 119.4(7) . . ?
C80 C81 H81 120.3 . . ?
C76 C81 H81 120.3 . . ?
C83 C82 C87 119.0(5) . . ?
C83 C82 P6 119.8(5) . . ?
C87 C82 P6 121.2(5) . . ?
C82 C83 C84 119.9(6) . . ?
C82 C83 H83 120.1 . . ?
C84 C83 H83 120.1 . . ?
C85 C84 C83 120.2(6) . . ?
C85 C84 H84 119.9 . . ?
C83 C84 H84 119.9 . . ?
C84 C85 C86 120.8(6) . . ?
C84 C85 H85 119.6 . . ?
C86 C85 H85 119.6 . . ?
C87 C86 C85 119.7(6) . . ?
C87 C86 H86 120.2 . . ?
C85 C86 H86 120.2 . . ?
C86 C87 C82 120.4(6) . . ?
C86 C87 H87 119.8 . . ?
C82 C87 H87 119.8 . . ?
C92 C88 C89 112.3(8) . . ?
C92 C88 H88A 109.1 . . ?
C89 C88 H88A 109.1 . . ?
C92 C88 H88B 109.1 . . ?
C89 C88 H88B 109.1 . . ?
H88A C88 H88B 107.9 . . ?
C90 C89 C88 114.4(8) . . ?
C90 C89 H89A 108.7 . . ?
C88 C89 H89A 108.7 . . ?
C90 C89 H89B 108.7 . . ?
C88 C89 H89B 108.7 . . ?
H89A C89 H89B 107.6 . . ?
C91 C90 C89 117.1(9) . . ?
C91 C90 H90A 108.0 . . ?
C89 C90 H90A 108.0 . . ?
C91 C90 H90B 108.0 . . ?
C89 C90 H90B 108.0 . . ?
H90A C90 H90B 107.3 . . ?
C90 C91 H91A 109.5 . . ?
C90 C91 H91B 109.5 . . ?
H91A C91 H91B 109.5 . . ?
C90 C91 H91C 109.5 . . ?
H91A C91 H91C 109.5 . . ?
H91B C91 H91C 109.5 . . ?
C88 C92 C93 118.3(7) . . ?
C88 C92 H92A 107.7 . . ?
C93 C92 H92A 107.7 . . ?
C88 C92 H92B 107.7 . . ?
C93 C92 H92B 107.7 . . ?
H92A C92 H92B 107.1 . . ?
C92 C93 H93A 109.5 . . ?
C92 C93 H93B 109.5 . . ?
H93A C93 H93B 109.5 . . ?
C92 C93 H93C 109.5 . . ?
H93A C93 H93C 109.5 . . ?
H93B C93 H93C 109.5 . . ?
H O H0 109.5 . . ?
H O H 0.0 . . ?
H0 O H 109.5 . . ?

loop_
_geom_bond_atom_site_label_1
_geom_bond_atom_site_label_2
_geom_bond_distance
_geom_bond_site_symmetry_2
_geom_bond_publ_flag
Pd1 P3 2.2836(15) . ?
Pd1 P6 2.3555(17) . ?
Pd1 Cl1 2.3735(15) . ?
Pd1 P1 2.3778(17) . ?
Pd2 P1 2.2823(16) . ?
Pd2 P2 2.3097(18) . ?
Pd2 P5 2.3642(19) . ?
Pd2 Cl2 2.4120(16) . ?
Pd3 P3 2.2851(15) . ?
Pd3 P2 2.2953(15) . ?
Pd3 P4 2.3598(15) . ?
Pd3 Cl3 2.3822(15) . ?
Fe1 C8 2.029(6) . ?
Fe1 C9 2.031(7) . ?
Fe1 C7 2.034(7) . ?
Fe1 C4 2.038(7) . ?
Fe1 C11 2.055(7) . ?
Fe1 C6 2.054(6) . ?
Fe1 C5 2.053(6) . ?
Fe1 C10 2.053(8) . ?
Fe1 C3 2.058(6) . ?
Fe1 C2 2.063(6) . ?
Fe2 C34 2.033(6) . ?
Fe2 C35 2.035(6) . ?
Fe2 C40 2.044(7) . ?
Fe2 C37 2.048(6) . ?
Fe2 C31 2.047(5) . ?
Fe2 C33 2.056(7) . ?
Fe2 C38 2.055(7) . ?
Fe2 C36 2.059(7) . ?
Fe2 C32 2.060(6) . ?
Fe2 C39 2.064(7) . ?
Fe3 C62 2.027(8) . ?
Fe3 C63 2.040(7) . ?
Fe3 C69 2.043(8) . ?
Fe3 C67 2.046(8) . ?
Fe3 C64 2.046(7) . ?
Fe3 C61 2.051(7) . ?
Fe3 C68 2.055(8) . ?
Fe3 C60 2.062(6) . ?
Fe3 C65 2.064(7) . ?
Fe3 C66 2.069(7) . ?
P1 C59 1.873(6) . ?
P1 H1 0.9800 . ?
P2 C30 1.853(6) . ?
P2 H2 0.9800 . ?
P3 C1 1.856(6) . ?
P3 H3 0.9800 . ?
P4 C18 1.814(6) . ?
P4 C24 1.825(6) . ?
P4 C12 1.854(6) . ?
P5 C41 1.840(6) . ?
P5 C53 1.838(7) . ?
P5 C47 1.849(6) . ?
P6 C82 1.826(6) . ?
P6 C70 1.834(6) . ?
P6 C76 1.839(6) . ?
C1 C2 1.510(7) . ?
C1 H1A 0.9900 . ?
C1 H1B 0.9900 . ?
C2 C3 1.422(8) . ?
C2 C6 1.432(7) . ?
C3 C4 1.410(8) . ?
C3 H3A 0.9500 . ?
C4 C5 1.414(8) . ?
C4 H4 0.9500 . ?
C5 C6 1.432(8) . ?
C5 H5 0.9500 . ?
C6 H6 0.9500 . ?
C7 C11 1.366(9) . ?
C7 C8 1.399(9) . ?
C7 H7 0.9500 . ?
C8 C9 1.434(10) . ?
C8 H8 0.9500 . ?
C9 C10 1.388(11) . ?
C9 H9 0.9500 . ?
C10 C11 1.363(11) . ?
C10 H10 0.9500 . ?
C11 H11 0.9500 . ?
C12 C17 1.380(8) . ?
C12 C13 1.391(8) . ?
C13 C14 1.380(8) . ?
C13 H13 0.9500 . ?
C14 C15 1.364(10) . ?
C14 H14 0.9500 . ?
C15 C16 1.384(10) . ?
C15 H15 0.9500 . ?
C16 C17 1.401(9) . ?
C16 H16 0.9500 . ?
C17 H17 0.9500 . ?
C18 C23 1.404(8) . ?
C18 C19 1.403(8) . ?
C19 C20 1.390(8) . ?
C19 H19 0.9500 . ?
C20 C21 1.396(8) . ?
C20 H20 0.9500 . ?
C21 C22 1.373(8) . ?
C21 H21 0.9500 . ?
C22 C23 1.396(8) . ?
C22 H22 0.9500 . ?
C23 H23 0.9500 . ?
C24 C25 1.380(8) . ?
C24 C29 1.410(8) . ?
C25 C26 1.394(8) . ?
C25 H25 0.9500 . ?
C26 C27 1.380(9) . ?
C26 H26 0.9500 . ?
C27 C28 1.394(8) . ?
C27 H27 0.9500 . ?
C28 C29 1.394(8) . ?
C28 H28 0.9500 . ?
C29 H29 0.9500 . ?
C30 C31 1.492(7) . ?
C30 H30A 0.9900 . ?
C30 H30B 0.9900 . ?
C31 C32 1.440(8) . ?
C31 C35 1.446(8) . ?
C32 C33 1.436(8) . ?
C32 H32 0.9500 . ?
C33 C34 1.385(10) . ?
C33 H33 0.9500 . ?
C34 C35 1.405(8) . ?
C34 H34 0.9500 . ?
C35 H35 0.9500 . ?
C36 C37 1.422(9) . ?
C36 C40 1.435(10) . ?
C36 H36 0.9500 . ?
C37 C38 1.429(9) . ?
C37 H37 0.9500 . ?
C38 C39 1.401(9) . ?
C38 H38 0.9500 . ?
C39 C40 1.398(11) . ?
C39 H39 0.9500 . ?
C40 H40 0.9500 . ?
C41 C46 1.382(9) . ?
C41 C42 1.400(8) . ?
C42 C43 1.385(8) . ?
C42 H42 0.9500 . ?
C43 C44 1.366(9) . ?
C43 H43 0.9500 . ?
C44 C45 1.369(9) . ?
C44 H44 0.9500 . ?
C45 C46 1.390(8) . ?
C45 H45 0.9500 . ?
C46 H46 0.9500 . ?
C47 C52 1.393(8) . ?
C47 C48 1.394(8) . ?
C48 C49 1.382(9) . ?
C48 H48 0.9500 . ?
C49 C50 1.375(10) . ?
C49 H49 0.9500 . ?
C50 C51 1.375(10) . ?
C50 H50 0.9500 . ?
C51 C52 1.389(9) . ?
C51 H51 0.9500 . ?
C52 H52 0.9500 . ?
C53 C58 1.379(10) . ?
C53 C54 1.395(10) . ?
C54 C55 1.399(10) . ?
C54 H54 0.9500 . ?
C55 C56 1.316(11) . ?
C55 H55 0.9500 . ?
C56 C57 1.337(10) . ?
C56 H56 0.9500 . ?
C57 C58 1.419(10) . ?
C57 H57 0.9500 . ?
C58 H58 0.9500 . ?
C59 C60 1.500(8) . ?
C59 H59A 0.9900 . ?
C59 H59B 0.9900 . ?
C60 C61 1.410(8) . ?
C60 C64 1.437(8) . ?
C61 C62 1.411(9) . ?
C61 H61 0.9500 . ?
C62 C63 1.396(9) . ?
C62 H62 0.9500 . ?
C63 C64 1.420(8) . ?
C63 H63 0.9500 . ?
C64 H64 0.9500 . ?
C65 C66 1.422(10) . ?
C65 C69 1.425(11) . ?
C65 H65 0.9500 . ?
C66 C67 1.408(10) . ?
C66 H66 0.9500 . ?
C67 C68 1.419(11) . ?
C67 H67 0.9500 . ?
C68 C69 1.408(11) . ?
C68 H68 0.9500 . ?
C69 H69 0.9500 . ?
C70 C75 1.397(8) . ?
C70 C71 1.407(8) . ?
C71 C72 1.385(8) . ?
C71 H71 0.9500 . ?
C72 C73 1.387(9) . ?
C72 H72 0.9500 . ?
C73 C74 1.385(9) . ?
C73 H73 0.9500 . ?
C74 C75 1.385(9) . ?
C74 H74 0.9500 . ?
C75 H75 0.9500 . ?
C76 C77 1.379(8) . ?
C76 C81 1.399(8) . ?
C77 C78 1.393(8) . ?
C77 H77 0.9500 . ?
C78 C79 1.372(10) . ?
C78 H78 0.9500 . ?
C79 C80 1.383(10) . ?
C79 H79 0.9500 . ?
C80 C81 1.392(9) . ?
C80 H80 0.9500 . ?
C81 H81 0.9500 . ?
C82 C83 1.396(8) . ?
C82 C87 1.415(8) . ?
C83 C84 1.413(8) . ?
C83 H83 0.9500 . ?
C84 C85 1.369(9) . ?
C84 H84 0.9500 . ?
C85 C86 1.395(9) . ?
C85 H85 0.9500 . ?
C86 C87 1.391(8) . ?
C86 H86 0.9500 . ?
C87 H87 0.9500 . ?
C88 C92 1.470(10) . ?
C88 C89 1.552(11) . ?
C88 H88A 0.9900 . ?
C88 H88B 0.9900 . ?
C89 C90 1.546(12) . ?
C89 H89A 0.9900 . ?
C89 H89B 0.9900 . ?
C90 C91 1.500(12) . ?
C90 H90A 0.9900 . ?
C90 H90B 0.9900 . ?
C91 H91A 0.9800 . ?
C91 H91B 0.9800 . ?
C91 H91C 0.9800 . ?
C92 C93 1.528(10) . ?
C92 H92A 0.9900 . ?
C92 H92B 0.9900 . ?
C93 H93A 0.9800 . ?
C93 H93B 0.9800 . ?
C93 H93C 0.9800 . ?
O H 0.9797 . ?
O H0 0.9801 . ?
O H 0.9797 . ?
